data_4024330
loop_
_publ_author_name
'Khalil I. Shaikh'
'Surender Kumar'
'Lene Lundhus'
'Andrew D. Bond'
'Pawan K. Sharma'
'Poul Nielsen'

_publ_contact_author_address
;
 University of Southern Denmark
 Department of Physics and Chemistry
 Campusvej 55
 5230 Odense
 Denmark
;
_publ_contact_author_email adb@chem.sdu.dk
_publ_contact_author_fax '+45 6615 8780'
_publ_contact_author_name 'Andrew D. Bond'
_publ_contact_author_phone '+45 6650 2545'
_publ_section_title
;
Synthesis of Bicyclic 2'-Deoxynucleosides with \a-l-ribo- and
\b-d-xylo-Configurations and Restricted S- and N-Type Conformations
;
_journal_name_full 'Journal of Organic Chemistry'
_journal_page_first 1557
_journal_page_last 1566
_journal_paper_doi 10.1021/jo8023472
_journal_volume 74
_journal_year 2009
_chemical_absolute_configuration syn
_chemical_formula_moiety 'C13 H18 N2 O6'
_chemical_formula_sum 'C13 H18 N2 O6'
_chemical_formula_weight 298.29
_space_group_IT_number 19
_symmetry_cell_setting orthorhombic
_symmetry_space_group_name_Hall 'P 2ac 2ab'
_symmetry_space_group_name_H-M 'P 21 21 21'
_atom_sites_solution_hydrogens geom
_atom_sites_solution_primary direct
_atom_sites_solution_secondary difmap
_audit_creation_method 'SHELXL-97 plus manual editing'
_cell_angle_alpha 90.00
_cell_angle_beta 90.00
_cell_angle_gamma 90.00
_cell_formula_units_Z 4
_cell_length_a 6.6368(3)
_cell_length_b 9.9471(5)
_cell_length_c 19.9623(11)
_cell_measurement_reflns_used 8817
_cell_measurement_temperature 180(2)
_cell_measurement_theta_max 27.84
_cell_measurement_theta_min 2.89
_cell_volume 1317.85(11)
_computing_cell_refinement 'SAINT v.7.06a (Bruker, 2003)'
_computing_data_collection 'APEX2 v.1.0-22 (Bruker Nonius, 2004)'
_computing_data_reduction 'SAINT v.7.06a'
_computing_molecular_graphics 'SHELXTL v.6.10'
_computing_publication_material 'SHELXTL v.6.10'
_computing_structure_refinement 'SHELXTL v.6.10'
_computing_structure_solution 'SHELXTL v.6.10 (Sheldrick, 2000)'
_diffrn_ambient_temperature 180(2)
_diffrn_measured_fraction_theta_full 0.988
_diffrn_measured_fraction_theta_max 0.988
_diffrn_measurement_device_type 'Bruker-Nonius X8APEX-II CCD'
_diffrn_measurement_method 'thin-slice \w and \f scans'
_diffrn_radiation_monochromator graphite
_diffrn_radiation_source 'fine-focus sealed tube'
_diffrn_radiation_type MoK\a
_diffrn_radiation_wavelength 0.71073
_diffrn_reflns_av_R_equivalents 0.0303
_diffrn_reflns_av_sigmaI/netI 0.0180
_diffrn_reflns_limit_h_max 5
_diffrn_reflns_limit_h_min -8
_diffrn_reflns_limit_k_max 13
_diffrn_reflns_limit_k_min -13
_diffrn_reflns_limit_l_max 26
_diffrn_reflns_limit_l_min -26
_diffrn_reflns_number 19853
_diffrn_reflns_theta_full 28.27
_diffrn_reflns_theta_max 28.27
_diffrn_reflns_theta_min 3.68
_diffrn_standards_number 0
_exptl_absorpt_coefficient_mu 0.120
_exptl_absorpt_correction_T_max 0.976
_exptl_absorpt_correction_T_min 0.891
_exptl_absorpt_correction_type multi-scan
_exptl_absorpt_process_details
;
 SADABS v.2.10 (Sheldrick, 2003)
 Ratio of minimum to maximum apparent transmission:  0.913068
;
_exptl_crystal_colour colourless
_exptl_crystal_density_diffrn 1.503
_exptl_crystal_density_method 'not measured'
_exptl_crystal_description block
_exptl_crystal_F_000 632
_exptl_crystal_size_max 0.35
_exptl_crystal_size_mid 0.25
_exptl_crystal_size_min 0.20
_refine_diff_density_max 0.274
_refine_diff_density_min -0.249
_refine_diff_density_rms 0.048
_refine_ls_abs_structure_details
;
 Absolute structure assigned by chemist.
 Friedel pairs (1339 measured) merged as equivalent data.
;
_refine_ls_extinction_method none
_refine_ls_goodness_of_fit_ref 1.072
_refine_ls_hydrogen_treatment mixed
_refine_ls_matrix_type full
_refine_ls_number_parameters 199
_refine_ls_number_reflns 1868
_refine_ls_number_restraints 0
_refine_ls_restrained_S_all 1.072
_refine_ls_R_factor_all 0.0336
_refine_ls_R_factor_gt 0.0304
_refine_ls_shift/su_max 0.000
_refine_ls_shift/su_mean 0.000
_refine_ls_structure_factor_coef Fsqd
_refine_ls_weighting_details 'calc w=1/[\s^2^(Fo^2^)+(0.0574P)^2^+0.1063P] where P=(Fo^2^+2Fc^2^)/3'
_refine_ls_weighting_scheme calc
_refine_ls_wR_factor_gt 0.0812
_refine_ls_wR_factor_ref 0.0824
_reflns_number_gt 1725
_reflns_number_total 1868
_reflns_threshold_expression I>2\s(I)
_cod_data_source_file jo8023472_si_002.cif
_cod_data_source_block 8
_cod_database_code 4024330

loop_
_symmetry_equiv_pos_as_xyz
'x, y, z'
'-x+1/2, -y, z+1/2'
'-x, y+1/2, -z+1/2'
'x+1/2, -y+1/2, -z'

loop_
_atom_site_label
_atom_site_type_symbol
_atom_site_fract_x
_atom_site_fract_y
_atom_site_fract_z
_atom_site_U_iso_or_equiv
_atom_site_adp_type
_atom_site_occupancy
_atom_site_symmetry_multiplicity
_atom_site_calc_flag
_atom_site_refinement_flags
_atom_site_disorder_assembly
_atom_site_disorder_group
O1 O 0.56141(17) 0.63679(11) 0.39121(6) 0.0179(2) Uani 1 1 d . . .
O2 O 0.3008(2) 0.88828(12) 0.28846(6) 0.0255(3) Uani 1 1 d . . .
O3 O 0.12709(19) 0.60112(12) 0.42085(5) 0.0197(3) Uani 1 1 d . . .
O4 O 0.5353(2) 0.90697(11) 0.44694(6) 0.0230(3) Uani 1 1 d . . .
O5 O 0.4917(2) 0.23548(10) 0.35265(6) 0.0257(3) Uani 1 1 d . . .
O6 O 0.4643(2) 0.14691(12) 0.57642(6) 0.0253(3) Uani 1 1 d . . .
N1 N 0.4929(2) 0.41322(12) 0.42518(6) 0.0169(3) Uani 1 1 d . . .
N2 N 0.4812(2) 0.19417(12) 0.46490(7) 0.0188(3) Uani 1 1 d . . .
H2 H 0.4823 0.1072 0.4568 0.023 Uiso 1 1 calc R . .
C1 C 0.4001(2) 0.72960(15) 0.37535(7) 0.0154(3) Uani 1 1 d . . .
C2 C 0.4652(3) 0.81205(16) 0.31401(7) 0.0202(3) Uani 1 1 d . . .
H2A H 0.5762 0.8735 0.3268 0.024 Uiso 1 1 calc R . .
H2B H 0.5159 0.7508 0.2788 0.024 Uiso 1 1 calc R . .
C3 C 0.1530(3) 0.79974(19) 0.26113(9) 0.0275(4) Uani 1 1 d . . .
H3A H 0.2164 0.7422 0.2266 0.033 Uiso 1 1 calc R . .
H3B H 0.0457 0.8532 0.2393 0.033 Uiso 1 1 calc R . .
C4 C 0.0599(3) 0.71099(17) 0.31528(8) 0.0215(3) Uani 1 1 d . . .
H4A H -0.0273 0.7670 0.3443 0.026 Uiso 1 1 calc R . .
H4B H -0.0263 0.6422 0.2937 0.026 Uiso 1 1 calc R . .
C5 C 0.2175(2) 0.64086(15) 0.35858(7) 0.0153(3) Uani 1 1 d . . .
C6 C 0.3211(3) 0.51969(15) 0.32636(7) 0.0182(3) Uani 1 1 d . . .
H6A H 0.2375 0.4377 0.3306 0.022 Uiso 1 1 calc R . .
H6B H 0.3499 0.5363 0.2784 0.022 Uiso 1 1 calc R . .
C7 C 0.5152(3) 0.50716(15) 0.36668(7) 0.0173(3) Uani 1 1 d . . .
H7A H 0.6265 0.4751 0.3369 0.021 Uiso 1 1 calc R . .
C8 C 0.3648(3) 0.82249(16) 0.43502(8) 0.0189(3) Uani 1 1 d . . .
H8A H 0.2449 0.8791 0.4264 0.023 Uiso 1 1 calc R . .
H8B H 0.3378 0.7678 0.4755 0.023 Uiso 1 1 calc R . .
C9 C 0.4890(3) 0.27832(15) 0.40975(8) 0.0184(3) Uani 1 1 d . . .
C10 C 0.4826(2) 0.45748(15) 0.48981(8) 0.0172(3) Uani 1 1 d . . .
H10A H 0.4837 0.5517 0.4975 0.021 Uiso 1 1 calc R . .
C11 C 0.4718(2) 0.23232(15) 0.53158(8) 0.0179(3) Uani 1 1 d . . .
C12 C 0.4708(3) 0.37556(15) 0.54320(8) 0.0178(3) Uani 1 1 d . . .
C13 C 0.4549(3) 0.42485(16) 0.61401(8) 0.0248(4) Uani 1 1 d . . .
H13A H 0.4450 0.5232 0.6141 0.037 Uiso 1 1 calc R . .
H13B H 0.5748 0.3972 0.6391 0.037 Uiso 1 1 calc R . .
H13C H 0.3345 0.3864 0.6350 0.037 Uiso 1 1 calc R . .
H4 H 0.572(4) 0.886(2) 0.4882(13) 0.043(7) Uiso 1 1 d . . .
H3 H 0.062(4) 0.523(2) 0.4191(11) 0.037(6) Uiso 1 1 d . . .

loop_
_atom_site_aniso_label
_atom_site_aniso_U_11
_atom_site_aniso_U_22
_atom_site_aniso_U_33
_atom_site_aniso_U_23
_atom_site_aniso_U_13
_atom_site_aniso_U_12
O1 0.0191(6) 0.0130(5) 0.0217(5) -0.0001(4) -0.0025(4) -0.0005(4)
O2 0.0324(7) 0.0214(6) 0.0226(5) 0.0055(5) -0.0040(5) -0.0003(5)
O3 0.0241(6) 0.0182(5) 0.0170(5) 0.0004(4) 0.0047(4) -0.0054(5)
O4 0.0328(7) 0.0159(5) 0.0202(6) -0.0012(4) -0.0065(5) -0.0057(6)
O5 0.0340(7) 0.0191(5) 0.0239(6) -0.0042(5) 0.0011(5) 0.0024(6)
O6 0.0328(7) 0.0164(5) 0.0269(6) 0.0052(5) 0.0016(5) 0.0032(5)
N1 0.0192(7) 0.0126(6) 0.0189(6) -0.0001(5) -0.0006(5) 0.0014(6)
N2 0.0222(7) 0.0098(5) 0.0243(6) -0.0015(5) -0.0014(6) 0.0007(6)
C1 0.0179(7) 0.0128(7) 0.0156(7) 0.0001(6) -0.0006(6) -0.0002(6)
C2 0.0245(8) 0.0196(7) 0.0166(7) 0.0027(6) 0.0007(6) -0.0027(7)
C3 0.0313(9) 0.0294(9) 0.0219(7) 0.0046(7) -0.0080(7) -0.0016(8)
C4 0.0212(8) 0.0203(7) 0.0230(8) 0.0001(6) -0.0035(6) 0.0018(7)
C5 0.0185(7) 0.0145(6) 0.0130(6) 0.0003(5) 0.0001(6) -0.0026(6)
C6 0.0229(9) 0.0151(7) 0.0166(7) -0.0031(5) -0.0014(6) -0.0003(6)
C7 0.0204(8) 0.0132(6) 0.0182(7) -0.0010(5) 0.0019(6) 0.0003(7)
C8 0.0240(8) 0.0165(7) 0.0163(7) -0.0028(6) 0.0004(6) -0.0014(7)
C9 0.0163(7) 0.0147(7) 0.0241(7) -0.0016(6) 0.0002(6) 0.0012(6)
C10 0.0162(8) 0.0139(6) 0.0215(7) -0.0020(5) -0.0010(6) -0.0002(6)
C11 0.0142(7) 0.0157(7) 0.0239(7) 0.0008(6) -0.0008(6) 0.0010(6)
C12 0.0169(7) 0.0152(7) 0.0215(7) -0.0012(6) -0.0010(6) -0.0003(6)
C13 0.0333(10) 0.0212(8) 0.0201(7) -0.0006(6) -0.0009(7) -0.0049(8)

loop_
_atom_type_symbol
_atom_type_description
_atom_type_scat_dispersion_real
_atom_type_scat_dispersion_imag
_atom_type_scat_source
C C 0.0033 0.0000 'International Tables Vol C Tables 4.2.6.8 and 6.1.1.4'
H H 0.0000 0.0000 'International Tables Vol C Tables 4.2.6.8 and 6.1.1.4'
N N 0.0061 0.0000 'International Tables Vol C Tables 4.2.6.8 and 6.1.1.4'
O O 0.0106 0.0000 'International Tables Vol C Tables 4.2.6.8 and 6.1.1.4'

loop_
_geom_angle_atom_site_label_1
_geom_angle_atom_site_label_2
_geom_angle_atom_site_label_3
_geom_angle
_geom_angle_site_symmetry_1
_geom_angle_site_symmetry_3
_geom_angle_publ_flag
C7 O1 C1 110.21(11) . . ?
C2 O2 C3 109.59(12) . . ?
C5 O3 H3 114.2(14) . . ?
C8 O4 H4 103.8(16) . . ?
C10 N1 C9 121.66(13) . . ?
C10 N1 C7 122.61(12) . . ?
C9 N1 C7 115.72(13) . . ?
C9 N2 C11 126.89(13) . . ?
C9 N2 H2 116.6 . . ?
C11 N2 H2 116.6 . . ?
O1 C1 C8 109.18(12) . . ?
O1 C1 C2 107.85(13) . . ?
C8 C1 C2 110.01(12) . . ?
O1 C1 C5 105.34(11) . . ?
C8 C1 C5 113.40(13) . . ?
C2 C1 C5 110.80(12) . . ?
O2 C2 C1 110.76(14) . . ?
O2 C2 H2A 109.5 . . ?
C1 C2 H2A 109.5 . . ?
O2 C2 H2B 109.5 . . ?
C1 C2 H2B 109.5 . . ?
H2A C2 H2B 108.1 . . ?
O2 C3 C4 111.38(13) . . ?
O2 C3 H3A 109.4 . . ?
C4 C3 H3A 109.4 . . ?
O2 C3 H3B 109.4 . . ?
C4 C3 H3B 109.4 . . ?
H3A C3 H3B 108.0 . . ?
C5 C4 C3 112.82(15) . . ?
C5 C4 H4A 109.0 . . ?
C3 C4 H4A 109.0 . . ?
C5 C4 H4B 109.0 . . ?
C3 C4 H4B 109.0 . . ?
H4A C4 H4B 107.8 . . ?
O3 C5 C4 109.26(13) . . ?
O3 C5 C6 109.58(12) . . ?
C4 C5 C6 115.49(12) . . ?
O3 C5 C1 107.41(11) . . ?
C4 C5 C1 113.68(12) . . ?
C6 C5 C1 100.93(13) . . ?
C7 C6 C5 102.85(12) . . ?
C7 C6 H6A 111.2 . . ?
C5 C6 H6A 111.2 . . ?
C7 C6 H6B 111.2 . . ?
C5 C6 H6B 111.2 . . ?
H6A C6 H6B 109.1 . . ?
O1 C7 N1 108.63(12) . . ?
O1 C7 C6 106.96(12) . . ?
N1 C7 C6 112.22(13) . . ?
O1 C7 H7A 109.7 . . ?
N1 C7 H7A 109.7 . . ?
C6 C7 H7A 109.7 . . ?
O4 C8 C1 111.39(13) . . ?
O4 C8 H8A 109.4 . . ?
C1 C8 H8A 109.4 . . ?
O4 C8 H8B 109.3 . . ?
C1 C8 H8B 109.3 . . ?
H8A C8 H8B 108.0 . . ?
O5 C9 N1 123.40(14) . . ?
O5 C9 N2 122.26(14) . . ?
N1 C9 N2 114.34(13) . . ?
C12 C10 N1 123.85(13) . . ?
C12 C10 H10A 118.1 . . ?
N1 C10 H10A 118.1 . . ?
O6 C11 N2 120.64(14) . . ?
O6 C11 C12 124.22(14) . . ?
N2 C11 C12 115.14(13) . . ?
C10 C12 C11 118.08(14) . . ?
C10 C12 C13 123.59(13) . . ?
C11 C12 C13 118.32(14) . . ?
C12 C13 H13A 109.5 . . ?
C12 C13 H13B 109.5 . . ?
H13A C13 H13B 109.5 . . ?
C12 C13 H13C 109.5 . . ?
H13A C13 H13C 109.5 . . ?
H13B C13 H13C 109.5 . . ?

loop_
_geom_bond_atom_site_label_1
_geom_bond_atom_site_label_2
_geom_bond_distance
_geom_bond_site_symmetry_2
_geom_bond_publ_flag
O1 C7 1.4130(17) . ?
O1 C1 1.4487(19) . ?
O2 C2 1.423(2) . ?
O2 C3 1.427(2) . ?
O3 C5 1.4359(18) . ?
O3 H3 0.89(3) . ?
O4 C8 1.429(2) . ?
O4 H4 0.88(2) . ?
O5 C9 1.2170(18) . ?
O6 C11 1.2350(19) . ?
N1 C10 1.3649(19) . ?
N1 C9 1.3770(18) . ?
N1 C7 1.5029(18) . ?
N2 C9 1.384(2) . ?
N2 C11 1.386(2) . ?
N2 H2 0.880 . ?
C1 C8 1.526(2) . ?
C1 C2 1.536(2) . ?
C1 C5 1.536(2) . ?
C2 H2A 0.990 . ?
C2 H2B 0.990 . ?
C3 C4 1.527(2) . ?
C3 H3A 0.990 . ?
C3 H3B 0.990 . ?
C4 C5 1.526(2) . ?
C4 H4A 0.990 . ?
C4 H4B 0.990 . ?
C5 C6 1.530(2) . ?
C6 C7 1.524(2) . ?
C6 H6A 0.990 . ?
C6 H6B 0.990 . ?
C7 H7A 1.000 . ?
C8 H8A 0.990 . ?
C8 H8B 0.990 . ?
C10 C12 1.344(2) . ?
C10 H10A 0.950 . ?
C11 C12 1.444(2) . ?
C12 C13 1.500(2) . ?
C13 H13A 0.980 . ?
C13 H13B 0.980 . ?
C13 H13C 0.980 . ?

loop_
_geom_hbond_atom_site_label_D
_geom_hbond_atom_site_label_H
_geom_hbond_atom_site_label_A
_geom_hbond_distance_DH
_geom_hbond_distance_HA
_geom_hbond_distance_DA
_geom_hbond_angle_DHA
_geom_hbond_site_symmetry_A
N2 H2 O4 0.88 2.03 2.9016(17) 169.2 1_545
O4 H4 O3 0.88(2) 1.86(3) 2.7097(16) 162(2) 4_566
O3 H3 O6 0.89(3) 1.81(3) 2.6939(16) 171(2) 4_456

loop_
_geom_torsion_atom_site_label_1
_geom_torsion_atom_site_label_2
_geom_torsion_atom_site_label_3
_geom_torsion_atom_site_label_4
_geom_torsion
_geom_torsion_site_symmetry_1
_geom_torsion_site_symmetry_2
_geom_torsion_site_symmetry_3
_geom_torsion_site_symmetry_4
_geom_torsion_publ_flag
C7 O1 C1 C8 139.75(13) . . . . ?
C7 O1 C1 C2 -100.73(14) . . . . ?
C7 O1 C1 C5 17.65(15) . . . . ?
C3 O2 C2 C1 -67.50(15) . . . . ?
O1 C1 C2 O2 169.71(11) . . . . ?
C8 C1 C2 O2 -71.30(16) . . . . ?
C5 C1 C2 O2 54.89(16) . . . . ?
C2 O2 C3 C4 64.79(18) . . . . ?
O2 C3 C4 C5 -50.4(2) . . . . ?
C3 C4 C5 O3 159.24(13) . . . . ?
C3 C4 C5 C6 -76.71(18) . . . . ?
C3 C4 C5 C1 39.29(18) . . . . ?
O1 C1 C5 O3 81.56(14) . . . . ?
C8 C1 C5 O3 -37.78(17) . . . . ?
C2 C1 C5 O3 -162.06(12) . . . . ?
O1 C1 C5 C4 -157.45(12) . . . . ?
C8 C1 C5 C4 83.22(15) . . . . ?
C2 C1 C5 C4 -41.07(17) . . . . ?
O1 C1 C5 C6 -33.16(14) . . . . ?
C8 C1 C5 C6 -152.49(12) . . . . ?
C2 C1 C5 C6 83.22(14) . . . . ?
O3 C5 C6 C7 -77.35(14) . . . . ?
C4 C5 C6 C7 158.78(13) . . . . ?
C1 C5 C6 C7 35.73(13) . . . . ?
C1 O1 C7 N1 -115.51(13) . . . . ?
C1 O1 C7 C6 5.82(16) . . . . ?
C10 N1 C7 O1 11.2(2) . . . . ?
C9 N1 C7 O1 -167.13(14) . . . . ?
C10 N1 C7 C6 -106.88(16) . . . . ?
C9 N1 C7 C6 74.82(17) . . . . ?
C5 C6 C7 O1 -26.82(15) . . . . ?
C5 C6 C7 N1 92.21(14) . . . . ?
O1 C1 C8 O4 65.37(15) . . . . ?
C2 C1 C8 O4 -52.81(17) . . . . ?
C5 C1 C8 O4 -177.52(12) . . . . ?
C10 N1 C9 O5 177.63(16) . . . . ?
C7 N1 C9 O5 -4.1(3) . . . . ?
C10 N1 C9 N2 -2.2(2) . . . . ?
C7 N1 C9 N2 176.13(13) . . . . ?
C11 N2 C9 O5 -178.01(16) . . . . ?
C11 N2 C9 N1 1.8(2) . . . . ?
C9 N1 C10 C12 1.0(3) . . . . ?
C7 N1 C10 C12 -177.21(16) . . . . ?
C9 N2 C11 O6 179.61(16) . . . . ?
C9 N2 C11 C12 -0.2(2) . . . . ?
N1 C10 C12 C11 0.8(3) . . . . ?
N1 C10 C12 C13 -178.61(16) . . . . ?
O6 C11 C12 C10 179.05(16) . . . . ?
N2 C11 C12 C10 -1.2(2) . . . . ?
O6 C11 C12 C13 -1.5(3) . . . . ?
N2 C11 C12 C13 178.27(14) . . . . ?

loop_
_cod_related_entry_id
_cod_related_entry_database
_cod_related_entry_code
1 ChemSpider 30658895
